data_7122201
loop_
_publ_author_name
'Li, Huaifeng'
'Gon\,calves, Th\'eo P'
'Zhao, Qianyi'
'Gong, Dirong'
'Lai, Zhiping'
'Wang, Zhixiang'
'Zheng, Junrong'
'Huang, Kuo-Wei'

_publ_section_title
;
 Diverse catalytic reactivity of a dearomatized PN<sup>3</sup>P*-nickel
 hydride pincer complex towards CO<sub>2</sub> reduction.
;
_journal_issue 81
_journal_name_full 'Chemical communications (Cambridge, England)'
_journal_page_first 11395
_journal_page_last 11398
_journal_paper_doi 10.1039/c8cc05948a
_journal_volume 54
_journal_year 2018
_chemical_formula_sum 'C25 H41 N3 Ni P2'
_chemical_formula_weight 504.26
_space_group_IT_number 88
_space_group_name_Hall '-I 4ad'
_space_group_name_H-M_alt 'I 41/a :2'
_symmetry_cell_setting tetragonal
_symmetry_space_group_name_Hall '-I 4ad'
_symmetry_space_group_name_H-M 'I 41/a :2'
_atom_sites_solution_hydrogens geom
_atom_sites_solution_primary direct
_atom_sites_solution_secondary difmap
_audit_creation_method SHELXL-97
_audit_update_record
;
2017-08-27 deposited with the CCDC.
2018-08-20 downloaded from the CCDC.
;
_cell_angle_alpha 90.00
_cell_angle_beta 90.00
_cell_angle_gamma 90.00
_cell_formula_units_Z 16
_cell_length_a 20.386(4)
_cell_length_b 20.386(4)
_cell_length_c 24.639(5)
_cell_measurement_reflns_used 9586
_cell_measurement_temperature 120(2)
_cell_measurement_theta_max 33.61
_cell_measurement_theta_min 3.11
_cell_volume 10240(4)
_computing_structure_refinement 'SHELXL-97 (Sheldrick, 1997)'
_computing_structure_solution 'SHELXS-97 (Sheldrick, 1990)'
_diffrn_ambient_temperature 120(2)
_diffrn_measured_fraction_theta_full 0.962
_diffrn_measured_fraction_theta_max 0.962
_diffrn_measurement_device_type 'CCD area detector'
_diffrn_radiation_monochromator graphite
_diffrn_radiation_source 'fine-focus sealed tube'
_diffrn_radiation_type MoK\a
_diffrn_radiation_wavelength 0.71073
_diffrn_reflns_av_R_equivalents 0.0389
_diffrn_reflns_av_sigmaI/netI 0.0125
_diffrn_reflns_limit_h_max 31
_diffrn_reflns_limit_h_min -31
_diffrn_reflns_limit_k_max 30
_diffrn_reflns_limit_k_min -32
_diffrn_reflns_limit_l_max 38
_diffrn_reflns_limit_l_min -36
_diffrn_reflns_number 306993
_diffrn_reflns_theta_full 33.98
_diffrn_reflns_theta_max 33.98
_diffrn_reflns_theta_min 2.67
_exptl_absorpt_coefficient_mu 0.900
_exptl_absorpt_correction_T_max 0.8996
_exptl_absorpt_correction_T_min 0.8693
_exptl_crystal_density_diffrn 1.308
_exptl_crystal_density_method 'not measured'
_exptl_crystal_description block
_exptl_crystal_F_000 4320
_exptl_crystal_size_max 0.16
_exptl_crystal_size_mid 0.15
_exptl_crystal_size_min 0.12
_refine_diff_density_max 0.460
_refine_diff_density_min -0.358
_refine_diff_density_rms 0.049
_refine_ls_extinction_method none
_refine_ls_goodness_of_fit_ref 1.062
_refine_ls_hydrogen_treatment mixed
_refine_ls_matrix_type full
_refine_ls_number_parameters 288
_refine_ls_number_reflns 10043
_refine_ls_number_restraints 0
_refine_ls_restrained_S_all 1.062
_refine_ls_R_factor_all 0.0250
_refine_ls_R_factor_gt 0.0224
_refine_ls_shift/su_max 0.006
_refine_ls_shift/su_mean 0.000
_refine_ls_structure_factor_coef Fsqd
_refine_ls_weighting_details 'calc w=1/[\s^2^(Fo^2^)+(0.0261P)^2^+7.5152P] where P=(Fo^2^+2Fc^2^)/3'
_refine_ls_weighting_scheme calc
_refine_ls_wR_factor_gt 0.0592
_refine_ls_wR_factor_ref 0.0606
_reflns_number_gt 9401
_reflns_number_total 10043
_reflns_threshold_expression >2sigma(I)
_cod_data_source_file c8cc05948a2.cif
_cod_data_source_block 88
_cod_depositor_comments
;
The following automatic conversions were performed:

'_symmetry_cell_setting' value 'Tetragonal' changed to 'tetragonal'
according to
/home/data/users/saulius/crontab/automatic-downloads/rss-feeds/RSC/lib/dictionaries/cif_core.dic
dictionary named 'cif_core.dic' version 2.4.2 from 2011-04-26.

Automatic conversion script
Id: cif_fix_values 4973 2017-02-22 13:04:09Z antanas 

 Adding full bibliography for 7122200--7122202.cif.
;
_cod_original_cell_volume 10240(3)
_cod_original_sg_symbol_H-M 'I4(1)/a  '
_cod_database_code 7122201

loop_
_symmetry_equiv_pos_as_xyz
'x, y, z'
'-x+1/2, -y, z+1/2'
'-y+3/4, x+1/4, z+1/4'
'y+3/4, -x+3/4, z+3/4'
'x+1/2, y+1/2, z+1/2'
'-x+1, -y+1/2, z+1'
'-y+5/4, x+3/4, z+3/4'
'y+5/4, -x+5/4, z+5/4'
'-x, -y, -z'
'x-1/2, y, -z-1/2'
'y-3/4, -x-1/4, -z-1/4'
'-y-3/4, x-3/4, -z-3/4'
'-x+1/2, -y+1/2, -z+1/2'
'x, y+1/2, -z'
'y-1/4, -x+1/4, -z+1/4'
'-y-1/4, x-1/4, -z-1/4'

loop_
_atom_site_label
_atom_site_type_symbol
_atom_site_fract_x
_atom_site_fract_y
_atom_site_fract_z
_atom_site_U_iso_or_equiv
_atom_site_adp_type
_atom_site_occupancy
_atom_site_symmetry_multiplicity
_atom_site_calc_flag
_atom_site_refinement_flags
Ni1 Ni 0.590936(5) 0.857785(5) 0.368169(4) 0.01156(3) Uani 1 1 d .
N1 N 0.69892(3) 0.87764(3) 0.44638(3) 0.01560(11) Uani 1 1 d .
N2 N 0.66528(3) 0.91394(3) 0.36138(3) 0.01307(10) Uani 1 1 d .
N3 N 0.62783(3) 0.94527(3) 0.27431(3) 0.01546(11) Uani 1 1 d .
P1 P 0.627957(9) 0.834089(9) 0.447227(7) 0.01178(4) Uani 1 1 d .
P2 P 0.572725(9) 0.885798(9) 0.285942(7) 0.01207(4) Uani 1 1 d .
C1 C 0.71026(4) 0.91778(4) 0.40215(3) 0.01341(12) Uani 1 1 d .
C2 C 0.76424(4) 0.95932(4) 0.39939(3) 0.01699(13) Uani 1 1 d .
H4 H 0.7946 0.9625 0.4285 0.020 Uiso 1 1 calc R
C3 C 0.77207(4) 0.99626(4) 0.35206(3) 0.01815(14) Uani 1 1 d .
H3 H 0.8088 1.0247 0.3489 0.022 Uiso 1 1 calc R
C4 C 0.72790(4) 0.99244(4) 0.30976(3) 0.01723(13) Uani 1 1 d .
H2 H 0.7344 1.0177 0.2778 0.021 Uiso 1 1 calc R
C5 C 0.67271(4) 0.95042(4) 0.31433(3) 0.01363(12) Uani 1 1 d .
C6 C 0.49403(4) 0.91895(4) 0.26405(3) 0.01328(12) Uani 1 1 d .
H6 H 0.5011 0.9461 0.2308 0.016 Uiso 1 1 calc R
C7 C 0.46037(4) 0.96141(4) 0.30729(3) 0.01773(13) Uani 1 1 d .
H7A H 0.4820 1.0047 0.3104 0.021 Uiso 1 1 calc R
H7B H 0.4612 0.9395 0.3431 0.021 Uiso 1 1 calc R
C8 C 0.38954(4) 0.96875(4) 0.28636(4) 0.02249(15) Uani 1 1 d .
H8A H 0.3850 1.0089 0.2641 0.027 Uiso 1 1 calc R
H8B H 0.3583 0.9712 0.3170 0.027 Uiso 1 1 calc R
C9 C 0.37647(4) 0.90678(5) 0.25157(4) 0.02208(15) Uani 1 1 d .
H9A H 0.3403 0.8805 0.2674 0.026 Uiso 1 1 calc R
H9B H 0.3644 0.9192 0.2140 0.026 Uiso 1 1 calc R
C10 C 0.44112(4) 0.86729(4) 0.25195(3) 0.01628(13) Uani 1 1 d .
H10A H 0.4403 0.8331 0.2804 0.020 Uiso 1 1 calc R
H10B H 0.4489 0.8462 0.2163 0.020 Uiso 1 1 calc R
C11 C 0.58982(4) 0.82015(4) 0.23702(3) 0.01486(12) Uani 1 1 d .
H11 H 0.5546 0.7863 0.2406 0.018 Uiso 1 1 calc R
C12 C 0.59326(4) 0.84135(5) 0.17634(3) 0.02008(14) Uani 1 1 d .
H12A H 0.5547 0.8248 0.1562 0.024 Uiso 1 1 calc R
H12B H 0.5945 0.8898 0.1732 0.024 Uiso 1 1 calc R
C13 C 0.65702(4) 0.81090(4) 0.15382(3) 0.02073(15) Uani 1 1 d .
H13A H 0.6497 0.7926 0.1171 0.025 Uiso 1 1 calc R
H13B H 0.6923 0.8442 0.1518 0.025 Uiso 1 1 calc R
C14 C 0.67525(4) 0.75662(4) 0.19389(4) 0.02159(15) Uani 1 1 d .
H14A H 0.7227 0.7466 0.1924 0.026 Uiso 1 1 calc R
H14B H 0.6500 0.7160 0.1867 0.026 Uiso 1 1 calc R
C15 C 0.65631(4) 0.78673(4) 0.24864(3) 0.01966(14) Uani 1 1 d .
H15A H 0.6894 0.8192 0.2606 0.024 Uiso 1 1 calc R
H15B H 0.6517 0.7524 0.2768 0.024 Uiso 1 1 calc R
C16 C 0.65274(4) 0.74971(4) 0.46147(3) 0.01393(12) Uani 1 1 d .
H16 H 0.6842 0.7492 0.4926 0.017 Uiso 1 1 calc R
C17 C 0.68548(4) 0.71811(4) 0.41109(3) 0.01969(14) Uani 1 1 d .
H17A H 0.6973 0.7519 0.3839 0.024 Uiso 1 1 calc R
H17B H 0.7256 0.6937 0.4215 0.024 Uiso 1 1 calc R
C18 C 0.63340(5) 0.67160(5) 0.38864(4) 0.02512(17) Uani 1 1 d .
H18A H 0.6012 0.6955 0.3659 0.030 Uiso 1 1 calc R
H18B H 0.6536 0.6362 0.3668 0.030 Uiso 1 1 calc R
C19 C 0.60110(5) 0.64420(4) 0.43960(4) 0.02529(17) Uani 1 1 d .
H19A H 0.6296 0.6114 0.4576 0.030 Uiso 1 1 calc R
H19B H 0.5582 0.6238 0.4312 0.030 Uiso 1 1 calc R
C20 C 0.59268(4) 0.70550(4) 0.47487(4) 0.02052(14) Uani 1 1 d .
H20A H 0.5923 0.6937 0.5138 0.025 Uiso 1 1 calc R
H20B H 0.5512 0.7283 0.4659 0.025 Uiso 1 1 calc R
C21 C 0.58568(4) 0.85926(4) 0.50921(3) 0.01608(13) Uani 1 1 d .
H21 H 0.5439 0.8337 0.5117 0.019 Uiso 1 1 calc R
C22 C 0.56803(6) 0.93280(5) 0.50969(4) 0.02765(19) Uani 1 1 d .
H22A H 0.6037 0.9593 0.4935 0.033 Uiso 1 1 calc R
H22B H 0.5271 0.9409 0.4892 0.033 Uiso 1 1 calc R
C23 C 0.55901(9) 0.94978(7) 0.56965(5) 0.0522(4) Uani 1 1 d .
H23A H 0.5815 0.9916 0.5782 0.063 Uiso 1 1 calc R
H23B H 0.5118 0.9549 0.5781 0.063 Uiso 1 1 calc R
C24 C 0.58790(7) 0.89479(6) 0.60274(4) 0.0371(2) Uani 1 1 d .
H24A H 0.5528 0.8705 0.6219 0.045 Uiso 1 1 calc R
H24B H 0.6190 0.9123 0.6300 0.045 Uiso 1 1 calc R
C25 C 0.62358(5) 0.84953(4) 0.56259(3) 0.02067(15) Uani 1 1 d .
H25A H 0.6215 0.8033 0.5747 0.025 Uiso 1 1 calc R
H25B H 0.6701 0.8625 0.5585 0.025 Uiso 1 1 calc R
H1 H 0.7318(7) 0.8750(7) 0.4708(6) 0.029(3) Uiso 1 1 d .
H5 H 0.5338(8) 0.8177(8) 0.3708(6) 0.038(4) Uiso 1 1 d .

loop_
_atom_site_aniso_label
_atom_site_aniso_U_11
_atom_site_aniso_U_22
_atom_site_aniso_U_33
_atom_site_aniso_U_23
_atom_site_aniso_U_13
_atom_site_aniso_U_12
Ni1 0.01170(4) 0.01343(4) 0.00955(4) 0.00216(3) -0.00153(3) -0.00166(3)
N1 0.0154(3) 0.0192(3) 0.0122(3) 0.0036(2) -0.0041(2) -0.0043(2)
N2 0.0131(2) 0.0147(3) 0.0115(2) 0.0024(2) -0.00189(19) -0.0024(2)
N3 0.0162(3) 0.0173(3) 0.0130(3) 0.0047(2) -0.0027(2) -0.0039(2)
P1 0.01283(8) 0.01330(8) 0.00922(7) 0.00106(6) -0.00090(6) -0.00026(6)
P2 0.01262(8) 0.01375(8) 0.00984(7) 0.00205(6) -0.00157(6) -0.00085(6)
C1 0.0136(3) 0.0146(3) 0.0120(3) 0.0007(2) -0.0017(2) -0.0008(2)
C2 0.0149(3) 0.0188(3) 0.0173(3) 0.0016(3) -0.0036(2) -0.0040(2)
C3 0.0157(3) 0.0186(3) 0.0201(3) 0.0027(3) -0.0014(3) -0.0053(3)
C4 0.0164(3) 0.0179(3) 0.0174(3) 0.0048(2) -0.0011(2) -0.0044(2)
C5 0.0140(3) 0.0141(3) 0.0128(3) 0.0027(2) -0.0006(2) -0.0011(2)
C6 0.0140(3) 0.0146(3) 0.0113(3) 0.0015(2) -0.0005(2) 0.0007(2)
C7 0.0213(3) 0.0169(3) 0.0150(3) 0.0000(2) 0.0030(3) 0.0018(3)
C8 0.0189(3) 0.0216(4) 0.0269(4) 0.0029(3) 0.0053(3) 0.0056(3)
C9 0.0146(3) 0.0278(4) 0.0239(4) 0.0011(3) -0.0012(3) 0.0036(3)
C10 0.0140(3) 0.0177(3) 0.0171(3) 0.0003(2) -0.0013(2) -0.0001(2)
C11 0.0145(3) 0.0169(3) 0.0132(3) 0.0004(2) -0.0012(2) 0.0018(2)
C12 0.0216(4) 0.0260(4) 0.0126(3) 0.0007(3) -0.0017(3) 0.0058(3)
C13 0.0235(4) 0.0220(4) 0.0167(3) 0.0003(3) 0.0042(3) 0.0015(3)
C14 0.0201(3) 0.0233(4) 0.0214(4) 0.0005(3) 0.0033(3) 0.0051(3)
C15 0.0171(3) 0.0246(4) 0.0172(3) 0.0015(3) -0.0016(3) 0.0061(3)
C16 0.0145(3) 0.0148(3) 0.0125(3) 0.0005(2) -0.0004(2) 0.0013(2)
C17 0.0201(3) 0.0215(3) 0.0174(3) -0.0027(3) 0.0026(3) 0.0044(3)
C18 0.0276(4) 0.0260(4) 0.0217(4) -0.0088(3) -0.0072(3) 0.0072(3)
C19 0.0247(4) 0.0163(3) 0.0349(5) -0.0036(3) -0.0046(3) -0.0010(3)
C20 0.0209(3) 0.0163(3) 0.0244(4) 0.0009(3) 0.0047(3) -0.0023(3)
C21 0.0183(3) 0.0171(3) 0.0128(3) -0.0011(2) 0.0014(2) 0.0021(2)
C22 0.0408(5) 0.0209(4) 0.0213(4) -0.0028(3) 0.0001(4) 0.0112(4)
C23 0.0910(11) 0.0393(6) 0.0261(5) -0.0088(5) 0.0051(6) 0.0330(7)
C24 0.0524(7) 0.0428(6) 0.0161(4) -0.0069(4) 0.0043(4) 0.0126(5)
C25 0.0280(4) 0.0225(4) 0.0115(3) -0.0001(3) -0.0003(3) 0.0018(3)

loop_
_atom_type_symbol
_atom_type_description
_atom_type_scat_dispersion_real
_atom_type_scat_dispersion_imag
_atom_type_scat_source
C C 0.0033 0.0016 'International Tables Vol C Tables 4.2.6.8 and 6.1.1.4'
H H 0.0000 0.0000 'International Tables Vol C Tables 4.2.6.8 and 6.1.1.4'
N N 0.0061 0.0033 'International Tables Vol C Tables 4.2.6.8 and 6.1.1.4'
P P 0.1023 0.0942 'International Tables Vol C Tables 4.2.6.8 and 6.1.1.4'
Ni Ni 0.3393 1.1124 'International Tables Vol C Tables 4.2.6.8 and 6.1.1.4'

loop_
_geom_angle_atom_site_label_1
_geom_angle_atom_site_label_2
_geom_angle_atom_site_label_3
_geom_angle
N2 Ni1 P2 83.947(19)
N2 Ni1 P1 86.28(2)
P2 Ni1 P1 169.251(9)
N2 Ni1 H5 176.8(6)
P2 Ni1 H5 93.1(6)
P1 Ni1 H5 96.8(6)
C1 N1 P1 117.51(5)
C1 N1 H1 115.9(9)
P1 N1 H1 126.4(9)
C1 N2 C5 120.83(6)
C1 N2 Ni1 120.33(5)
C5 N2 Ni1 118.85(5)
C5 N3 P2 112.67(5)
N1 P1 C16 105.02(3)
N1 P1 C21 105.39(4)
C16 P1 C21 103.55(4)
N1 P1 Ni1 99.84(2)
C16 P1 Ni1 118.95(2)
C21 P1 Ni1 122.01(3)
N3 P2 C6 105.71(3)
N3 P2 C11 106.72(4)
C6 P2 C11 104.08(3)
N3 P2 Ni1 103.82(2)
C6 P2 Ni1 122.18(2)
C11 P2 Ni1 113.26(3)
N2 C1 N1 115.76(6)
N2 C1 C2 122.12(7)
N1 C1 C2 122.12(7)
C1 C2 C3 117.36(7)
C1 C2 H4 121.3
C3 C2 H4 121.3
C4 C3 C2 121.71(7)
C4 C3 H3 119.1
C2 C3 H3 119.1
C3 C4 C5 119.45(7)
C3 C4 H2 120.3
C5 C4 H2 120.3
N3 C5 N2 119.71(7)
N3 C5 C4 121.78(7)
N2 C5 C4 118.50(7)
C7 C6 C10 101.97(6)
C7 C6 P2 113.40(5)
C10 C6 P2 114.90(5)
C7 C6 H6 108.8
C10 C6 H6 108.8
P2 C6 H6 108.8
C6 C7 C8 103.97(7)
C6 C7 H7A 111.0
C8 C7 H7A 111.0
C6 C7 H7B 111.0
C8 C7 H7B 111.0
H7A C7 H7B 109.0
C7 C8 C9 105.50(7)
C7 C8 H8A 110.6
C9 C8 H8A 110.6
C7 C8 H8B 110.6
C9 C8 H8B 110.6
H8A C8 H8B 108.8
C10 C9 C8 105.95(7)
C10 C9 H9A 110.5
C8 C9 H9A 110.5
C10 C9 H9B 110.5
C8 C9 H9B 110.5
H9A C9 H9B 108.7
C6 C10 C9 104.05(6)
C6 C10 H10A 110.9
C9 C10 H10A 110.9
C6 C10 H10B 110.9
C9 C10 H10B 110.9
H10A C10 H10B 109.0
C15 C11 C12 105.12(6)
C15 C11 P2 111.53(5)
C12 C11 P2 115.89(6)
C15 C11 H11 108.0
C12 C11 H11 108.0
P2 C11 H11 108.0
C13 C12 C11 105.74(6)
C13 C12 H12A 110.6
C11 C12 H12A 110.6
C13 C12 H12B 110.6
C11 C12 H12B 110.6
H12A C12 H12B 108.7
C14 C13 C12 105.28(7)
C14 C13 H13A 110.7
C12 C13 H13A 110.7
C14 C13 H13B 110.7
C12 C13 H13B 110.7
H13A C13 H13B 108.8
C13 C14 C15 102.55(7)
C13 C14 H14A 111.3
C15 C14 H14A 111.3
C13 C14 H14B 111.3
C15 C14 H14B 111.3
H14A C14 H14B 109.2
C14 C15 C11 103.59(6)
C14 C15 H15A 111.0
C11 C15 H15A 111.0
C14 C15 H15B 111.0
C11 C15 H15B 111.0
H15A C15 H15B 109.0
C17 C16 C20 105.56(6)
C17 C16 P1 110.89(5)
C20 C16 P1 111.63(5)
C17 C16 H16 109.6
C20 C16 H16 109.6
P1 C16 H16 109.6
C18 C17 C16 104.41(7)
C18 C17 H17A 110.9
C16 C17 H17A 110.9
C18 C17 H17B 110.9
C16 C17 H17B 110.9
H17A C17 H17B 108.9
C19 C18 C17 103.27(7)
C19 C18 H18A 111.1
C17 C18 H18A 111.1
C19 C18 H18B 111.1
C17 C18 H18B 111.1
H18A C18 H18B 109.1
C18 C19 C20 102.52(7)
C18 C19 H19A 111.3
C20 C19 H19A 111.3
C18 C19 H19B 111.3
C20 C19 H19B 111.3
H19A C19 H19B 109.2
C19 C20 C16 105.31(7)
C19 C20 H20A 110.7
C16 C20 H20A 110.7
C19 C20 H20B 110.7
C16 C20 H20B 110.7
H20A C20 H20B 108.8
C25 C21 C22 103.66(7)
C25 C21 P1 116.21(6)
C22 C21 P1 112.92(6)
C25 C21 H21 107.9
C22 C21 H21 107.9
P1 C21 H21 107.9
C23 C22 C21 104.81(8)
C23 C22 H22A 110.8
C21 C22 H22A 110.8
C23 C22 H22B 110.8
C21 C22 H22B 110.8
H22A C22 H22B 108.9
C24 C23 C22 107.92(9)
C24 C23 H23A 110.1
C22 C23 H23A 110.1
C24 C23 H23B 110.1
C22 C23 H23B 110.1
H23A C23 H23B 108.4
C23 C24 C25 106.49(8)
C23 C24 H24A 110.4
C25 C24 H24A 110.4
C23 C24 H24B 110.4
C25 C24 H24B 110.4
H24A C24 H24B 108.6
C24 C25 C21 103.61(8)
C24 C25 H25A 111.0
C21 C25 H25A 111.0
C24 C25 H25B 111.0
C21 C25 H25B 111.0
H25A C25 H25B 109.0

loop_
_geom_bond_atom_site_label_1
_geom_bond_atom_site_label_2
_geom_bond_distance
Ni1 N2 1.9067(7)
Ni1 P2 2.1374(5)
Ni1 P1 2.1442(4)
Ni1 H5 1.424(16)
N1 C1 1.3823(10)
N1 P1 1.6975(8)
N1 H1 0.903(14)
N2 C1 1.3623(9)
N2 C5 1.3857(10)
N3 C5 1.3494(10)
N3 P2 1.6775(7)
P1 C16 1.8269(8)
P1 C21 1.8272(8)
P2 C6 1.8226(8)
P2 C11 1.8346(8)
C1 C2 1.3901(11)
C2 C3 1.3971(11)
C2 H4 0.9500
C3 C4 1.3796(11)
C3 H3 0.9500
C4 C5 1.4186(11)
C4 H2 0.9500
C6 C7 1.5346(11)
C6 C10 1.5366(11)
C6 H6 1.0000
C7 C8 1.5406(13)
C7 H7A 0.9900
C7 H7B 0.9900
C8 C9 1.5497(14)
C8 H8A 0.9900
C8 H8B 0.9900
C9 C10 1.5445(12)
C9 H9A 0.9900
C9 H9B 0.9900
C10 H10A 0.9900
C10 H10B 0.9900
C11 C15 1.5437(11)
C11 C12 1.5579(12)
C11 H11 1.0000
C12 C13 1.5437(12)
C12 H12A 0.9900
C12 H12B 0.9900
C13 C14 1.5288(13)
C13 H13A 0.9900
C13 H13B 0.9900
C14 C15 1.5315(12)
C14 H14A 0.9900
C14 H14B 0.9900
C15 H15A 0.9900
C15 H15B 0.9900
C16 C17 1.5497(11)
C16 C20 1.5557(11)
C16 H16 1.0000
C17 C18 1.5271(13)
C17 H17A 0.9900
C17 H17B 0.9900
C18 C19 1.5240(15)
C18 H18A 0.9900
C18 H18B 0.9900
C19 C20 1.5317(13)
C19 H19A 0.9900
C19 H19B 0.9900
C20 H20A 0.9900
C20 H20B 0.9900
C21 C25 1.5382(12)
C21 C22 1.5419(12)
C21 H21 1.0000
C22 C23 1.5285(15)
C22 H22A 0.9900
C22 H22B 0.9900
C23 C24 1.5061(18)
C23 H23A 0.9900
C23 H23B 0.9900
C24 C25 1.5359(14)
C24 H24A 0.9900
C24 H24B 0.9900
C25 H25A 0.9900
C25 H25B 0.9900
